data_2231997
loop_
_publ_author_name
'Wan, Wen-qian'
'Wang, Kai'
'Hu, Yong-hong'
'Shen, Fei'
'Yang, Wen-ge'

_publ_section_title
;
 1-{(1<i>Z</i>)-1-[6-(4-Chlorophenoxy)hexyloxy]-1-(2,4-difluorophenyl)prop-1-en-2-yl}-1<i>H</i>-1,2,4-triazol-4-ium
 nitrate
;
_journal_coeditor_code NC2240
_journal_issue 10
_journal_name_full 'Acta Crystallographica Section E'
_journal_page_first o2617
_journal_paper_doi 10.1107/S1600536811034933
_journal_volume 67
_journal_year 2011
_chemical_formula_iupac 'C23 H25 Cl F2 N3 O2 +, N O3 -'
_chemical_formula_moiety 'C23 H25 Cl F2 N3 O2 +, N O3 -'
_chemical_formula_sum 'C23 H25 Cl F2 N4 O5'
_chemical_formula_weight 510.92
_chemical_melting_point 383.15
_chemical_name_systematic
;
1-{(1<i>Z</i>)-1-[6-(4-Chlorophenoxy)hexyloxy]-1-(2,4-difluorophenyl)prop-
1-en-2-yl}-1<i>H</i>-1,2,4-triazol-4-ium nitrate
;
_space_group_IT_number 15
_symmetry_cell_setting monoclinic
_symmetry_space_group_name_Hall '-C 2yc'
_symmetry_space_group_name_H-M 'C 1 2/c 1'
_atom_sites_solution_hydrogens geom
_atom_sites_solution_primary direct
_atom_sites_solution_secondary difmap
_audit_creation_method SHELXL-97
_cell_angle_alpha 90.00
_cell_angle_beta 105.21(3)
_cell_angle_gamma 90.00
_cell_formula_units_Z 8
_cell_length_a 35.538(7)
_cell_length_b 8.5550(17)
_cell_length_c 17.072(3)
_cell_measurement_reflns_used 25
_cell_measurement_temperature 293(2)
_cell_measurement_theta_max 13
_cell_measurement_theta_min 9
_cell_volume 5008.5(18)
_computing_cell_refinement 'CAD-4 EXPRESS (Enraf--Nonius, 1994)'
_computing_data_collection 'CAD-4 EXPRESS (Enraf--Nonius, 1994)'
_computing_data_reduction 'XCAD4 (Harms & Wocadlo, 1995)'
_computing_molecular_graphics 'SHELXTL (Sheldrick, 2008)'
_computing_publication_material 'PLATON (Spek, 2009)'
_computing_structure_refinement 'SHELXL97 (Sheldrick, 2008)'
_computing_structure_solution 'SHELXS97 (Sheldrick, 2008)'
_diffrn_ambient_temperature 293(2)
_diffrn_measured_fraction_theta_full 0.992
_diffrn_measured_fraction_theta_max 0.992
_diffrn_measurement_device_type 'Enraf--Nonius CAD-4'
_diffrn_measurement_method \w/2\q
_diffrn_radiation_monochromator graphite
_diffrn_radiation_source 'fine-focus sealed tube'
_diffrn_radiation_type MoK\a
_diffrn_radiation_wavelength 0.71073
_diffrn_reflns_av_R_equivalents 0.0631
_diffrn_reflns_av_sigmaI/netI 0.0858
_diffrn_reflns_limit_h_max 42
_diffrn_reflns_limit_h_min -42
_diffrn_reflns_limit_k_max 0
_diffrn_reflns_limit_k_min -10
_diffrn_reflns_limit_l_max 20
_diffrn_reflns_limit_l_min -20
_diffrn_reflns_number 9194
_diffrn_reflns_theta_full 25.47
_diffrn_reflns_theta_max 25.47
_diffrn_reflns_theta_min 1.19
_diffrn_standards_decay_% 1
_diffrn_standards_interval_count 200
_diffrn_standards_interval_time 2
_diffrn_standards_number 3
_exptl_absorpt_coefficient_mu 0.208
_exptl_absorpt_correction_T_max 0.9795
_exptl_absorpt_correction_T_min 0.9402
_exptl_absorpt_correction_type psi-scan
_exptl_absorpt_process_details '(North <i>et al.</i>, 1968)'
_exptl_crystal_colour yellow
_exptl_crystal_density_diffrn 1.355
_exptl_crystal_density_method 'not measured'
_exptl_crystal_description block
_exptl_crystal_F_000 2128
_exptl_crystal_size_max 0.30
_exptl_crystal_size_mid 0.20
_exptl_crystal_size_min 0.10
_refine_diff_density_max 0.184
_refine_diff_density_min -0.181
_refine_ls_extinction_coef 0.0017(3)
_refine_ls_extinction_expression Fc^*^=kFc[1+0.001xFc^2^\l^3^/sin(2\q)]^-1/4^
_refine_ls_extinction_method 'SHELXL97 (Sheldrick, 2008)'
_refine_ls_goodness_of_fit_ref 1.002
_refine_ls_hydrogen_treatment constr
_refine_ls_matrix_type full
_refine_ls_number_parameters 317
_refine_ls_number_reflns 4628
_refine_ls_number_restraints 0
_refine_ls_restrained_S_all 1.002
_refine_ls_R_factor_all 0.1630
_refine_ls_R_factor_gt 0.0640
_refine_ls_shift/su_max 0.000
_refine_ls_shift/su_mean 0.000
_refine_ls_structure_factor_coef Fsqd
_refine_ls_weighting_details 'calc w=1/[\s^2^(Fo^2^)+(0.0680P)^2^+0.0000P] where P=(Fo^2^+2Fc^2^)/3'
_refine_ls_weighting_scheme calc
_refine_ls_wR_factor_gt 0.1384
_refine_ls_wR_factor_ref 0.1764
_reflns_number_gt 1954
_reflns_number_total 4628
_reflns_threshold_expression I>2\s(I)
_cod_data_source_file nc2240.cif
_cod_data_source_block I
_cod_original_cell_volume 5008.6(17)
_cod_original_sg_symbol_H-M 'C 2/c'
_cod_database_code 2231997
_cod_database_fobs_code 2231997

loop_
_symmetry_equiv_pos_as_xyz
'x, y, z'
'-x, y, -z+1/2'
'x+1/2, y+1/2, z'
'-x+1/2, y+1/2, -z+1/2'
'-x, -y, -z'
'x, -y, z-1/2'
'-x+1/2, -y+1/2, -z'
'x+1/2, -y+1/2, z-1/2'

loop_
_atom_site_type_symbol
_atom_site_label
_atom_site_fract_x
_atom_site_fract_y
_atom_site_fract_z
_atom_site_U_iso_or_equiv
_atom_site_adp_type
_atom_site_calc_flag
_atom_site_refinement_flags
_atom_site_occupancy
_atom_site_symmetry_multiplicity
Cl Cl 0.24234(4) 0.19455(19) 0.11286(9) 0.1265(6) Uani d . 1 1
N N1 0.60062(8) 0.8994(3) 0.62210(18) 0.0581(8) Uani d . 1 1
O O1 0.39276(8) 0.4929(4) 0.25522(17) 0.0823(9) Uani d . 1 1
F F1 0.73827(8) 0.7269(3) 0.34649(16) 0.1146(10) Uani d . 1 1
C C1 0.32631(12) 0.4430(5) 0.2609(2) 0.0796(13) Uani d . 1 1
H H1A 0.3293 0.5017 0.3080 0.096 Uiso calc R 1 1
O O2 0.58960(7) 0.7156(3) 0.48863(16) 0.0806(9) Uani d . 1 1
F F2 0.68002(7) 0.5624(3) 0.54599(15) 0.1046(9) Uani d . 1 1
N N2 0.61212(9) 0.9274(4) 0.70427(19) 0.0790(10) Uani d . 1 1
C C2 0.29134(12) 0.3703(6) 0.2254(3) 0.0834(13) Uani d . 1 1
H H2B 0.2707 0.3798 0.2493 0.100 Uiso calc R 1 1
N N3 0.54892(9) 0.8995(4) 0.6624(2) 0.0728(10) Uani d . 1 1
H H3A 0.5249 0.8934 0.6638 0.087 Uiso calc R 1 1
C C3 0.28647(12) 0.2854(6) 0.1564(3) 0.0805(13) Uani d . 1 1
C C4 0.31692(13) 0.2685(5) 0.1204(3) 0.0774(12) Uani d . 1 1
H H4A 0.3137 0.2095 0.0734 0.093 Uiso calc R 1 1
C C5 0.35210(11) 0.3405(5) 0.1553(2) 0.0693(11) Uani d . 1 1
H H5A 0.3727 0.3306 0.1314 0.083 Uiso calc R 1 1
C C6 0.35694(11) 0.4270(5) 0.2254(2) 0.0666(11) Uani d . 1 1
C C7 0.39858(12) 0.5892(6) 0.3251(3) 0.0944(14) Uani d . 1 1
H H7A 0.3968 0.5268 0.3714 0.113 Uiso calc R 1 1
H H7B 0.3786 0.6692 0.3162 0.113 Uiso calc R 1 1
C C8 0.43785(13) 0.6638(6) 0.3416(3) 0.1040(16) Uani d . 1 1
H H8A 0.4391 0.7249 0.2945 0.125 Uiso calc R 1 1
H H8B 0.4406 0.7357 0.3867 0.125 Uiso calc R 1 1
C C9 0.47111(12) 0.5551(6) 0.3607(3) 0.0940(15) Uani d . 1 1
H H9A 0.4698 0.4879 0.3143 0.113 Uiso calc R 1 1
H H9B 0.4695 0.4895 0.4060 0.113 Uiso calc R 1 1
C C10 0.51068(13) 0.6424(6) 0.3825(3) 0.1051(16) Uani d . 1 1
H H10A 0.5125 0.7054 0.3364 0.126 Uiso calc R 1 1
H H10B 0.5114 0.7126 0.4275 0.126 Uiso calc R 1 1
C C11 0.54449(13) 0.5380(6) 0.4046(3) 0.1036(16) Uani d . 1 1
H H11A 0.5423 0.4622 0.3613 0.124 Uiso calc R 1 1
H H11B 0.5435 0.4810 0.4531 0.124 Uiso calc R 1 1
C C12 0.58357(12) 0.6168(6) 0.4198(3) 0.1026(16) Uani d . 1 1
H H12A 0.6040 0.5384 0.4288 0.123 Uiso calc R 1 1
H H12B 0.5847 0.6779 0.3726 0.123 Uiso calc R 1 1
C C13 0.62371(10) 0.7959(5) 0.5136(2) 0.0553(9) Uani d . 1 1
C C14 0.65339(10) 0.7764(5) 0.4670(2) 0.0562(10) Uani d . 1 1
C C15 0.65451(12) 0.8748(5) 0.4041(2) 0.0796(12) Uani d . 1 1
H H15A 0.6361 0.9540 0.3894 0.095 Uiso calc R 1 1
C C16 0.68307(14) 0.8571(6) 0.3618(3) 0.0880(14) Uani d . 1 1
H H16A 0.6835 0.9218 0.3182 0.106 Uiso calc R 1 1
C C17 0.71014(12) 0.7424(6) 0.3862(3) 0.0754(13) Uani d . 1 1
C C18 0.71030(11) 0.6422(5) 0.4471(3) 0.0742(12) Uani d . 1 1
H H18A 0.7289 0.5638 0.4622 0.089 Uiso calc R 1 1
C C19 0.68107(11) 0.6632(5) 0.4859(2) 0.0638(11) Uani d . 1 1
C C20 0.62999(10) 0.8855(5) 0.5780(2) 0.0584(10) Uani d . 1 1
C C21 0.66594(11) 0.9797(6) 0.6133(3) 0.0979(16) Uani d . 1 1
H H21A 0.6842 0.9647 0.5813 0.147 Uiso calc R 1 1
H H21B 0.6775 0.9464 0.6680 0.147 Uiso calc R 1 1
H H21C 0.6592 1.0883 0.6131 0.147 Uiso calc R 1 1
C C22 0.57978(13) 0.9257(5) 0.7252(3) 0.0823(13) Uani d . 1 1
H H22A 0.5781 0.9410 0.7781 0.099 Uiso calc R 1 1
C C23 0.56259(11) 0.8848(5) 0.5979(2) 0.0700(11) Uani d . 1 1
H H23A 0.5479 0.8672 0.5450 0.084 Uiso calc R 1 1
N N4 0.45438(12) 0.1212(5) 0.0878(3) 0.0839(11) Uani d . 1 1
O O3 0.41881(10) 0.1263(5) 0.0716(2) 0.1251(13) Uani d . 1 1
O O4 0.47371(9) 0.1062(5) 0.1602(2) 0.1148(13) Uani d . 1 1
O O5 0.47201(9) 0.1337(4) 0.03508(19) 0.1087(11) Uani d . 1 1

loop_
_atom_site_aniso_label
_atom_site_aniso_U_11
_atom_site_aniso_U_22
_atom_site_aniso_U_33
_atom_site_aniso_U_12
_atom_site_aniso_U_13
_atom_site_aniso_U_23
Cl 0.0756(9) 0.1377(13) 0.1570(13) -0.0353(8) 0.0145(8) -0.0120(10)
N1 0.0538(19) 0.066(2) 0.058(2) 0.0018(16) 0.0214(15) -0.0005(17)
O1 0.0680(19) 0.100(2) 0.0800(19) -0.0165(17) 0.0211(14) -0.0192(18)
F1 0.1021(19) 0.133(2) 0.142(2) -0.0203(17) 0.0900(18) -0.0211(19)
C1 0.071(3) 0.106(4) 0.068(3) -0.006(3) 0.028(2) -0.001(3)
O2 0.0637(18) 0.101(2) 0.088(2) -0.0172(16) 0.0399(15) -0.0352(18)
F2 0.0991(19) 0.124(2) 0.1046(19) 0.0447(16) 0.0508(15) 0.0433(17)
N2 0.070(2) 0.114(3) 0.060(2) 0.001(2) 0.0299(18) -0.004(2)
C2 0.063(3) 0.106(4) 0.089(3) -0.011(3) 0.034(2) 0.014(3)
N3 0.059(2) 0.080(3) 0.091(3) -0.0028(19) 0.040(2) -0.006(2)
C3 0.064(3) 0.086(3) 0.091(3) -0.014(2) 0.018(3) 0.007(3)
C4 0.079(3) 0.073(3) 0.077(3) -0.010(3) 0.013(2) -0.003(2)
C5 0.067(3) 0.072(3) 0.074(3) -0.005(2) 0.027(2) 0.000(2)
C6 0.054(2) 0.074(3) 0.070(3) -0.009(2) 0.013(2) 0.004(2)
C7 0.077(3) 0.105(4) 0.096(3) -0.015(3) 0.015(3) -0.019(3)
C8 0.084(4) 0.101(4) 0.113(4) -0.013(3) 0.001(3) -0.024(3)
C9 0.069(3) 0.106(4) 0.099(3) -0.020(3) 0.008(2) -0.005(3)
C10 0.080(3) 0.113(4) 0.115(4) -0.015(3) 0.014(3) -0.019(3)
C11 0.077(3) 0.119(4) 0.117(4) -0.014(3) 0.029(3) -0.023(3)
C12 0.063(3) 0.139(4) 0.109(4) -0.017(3) 0.029(3) -0.050(4)
C13 0.046(2) 0.063(3) 0.059(2) 0.001(2) 0.0191(18) 0.002(2)
C14 0.052(2) 0.065(3) 0.057(2) 0.001(2) 0.0227(18) 0.002(2)
C15 0.079(3) 0.084(3) 0.085(3) 0.012(2) 0.038(2) 0.012(3)
C16 0.103(4) 0.093(4) 0.083(3) -0.011(3) 0.052(3) 0.010(3)
C17 0.066(3) 0.084(4) 0.091(3) -0.019(3) 0.046(3) -0.020(3)
C18 0.053(2) 0.085(3) 0.091(3) -0.001(2) 0.031(2) -0.011(3)
C19 0.061(2) 0.075(3) 0.059(2) 0.001(2) 0.023(2) 0.006(2)
C20 0.049(2) 0.073(3) 0.058(2) 0.004(2) 0.0211(18) 0.001(2)
C21 0.067(3) 0.132(4) 0.105(3) -0.030(3) 0.040(2) -0.040(3)
C22 0.083(3) 0.109(4) 0.064(3) -0.008(3) 0.036(3) -0.011(3)
C23 0.051(2) 0.094(3) 0.070(3) -0.001(2) 0.025(2) -0.011(3)
N4 0.071(3) 0.099(3) 0.091(3) -0.004(2) 0.037(2) -0.015(3)
O3 0.064(2) 0.180(4) 0.134(3) -0.024(2) 0.0314(19) -0.032(3)
O4 0.076(2) 0.192(4) 0.089(2) 0.014(2) 0.0453(19) 0.026(3)
O5 0.092(2) 0.156(3) 0.094(2) 0.004(2) 0.0514(19) 0.001(2)

loop_
_atom_type_symbol
_atom_type_description
_atom_type_scat_dispersion_real
_atom_type_scat_dispersion_imag
_atom_type_scat_source
C C 0.0033 0.0016 'International Tables Vol C Tables 4.2.6.8 and 6.1.1.4'
H H 0.0000 0.0000 'International Tables Vol C Tables 4.2.6.8 and 6.1.1.4'
N N 0.0061 0.0033 'International Tables Vol C Tables 4.2.6.8 and 6.1.1.4'
O O 0.0106 0.0060 'International Tables Vol C Tables 4.2.6.8 and 6.1.1.4'
F F 0.0171 0.0103 'International Tables Vol C Tables 4.2.6.8 and 6.1.1.4'
Cl Cl 0.1484 0.1585 'International Tables Vol C Tables 4.2.6.8 and 6.1.1.4'

loop_
_geom_angle_atom_site_label_1
_geom_angle_atom_site_label_2
_geom_angle_atom_site_label_3
_geom_angle
C23 N1 N2 110.1(3)
C23 N1 C20 130.9(3)
N2 N1 C20 119.0(3)
C6 O1 C7 118.1(3)
C2 C1 C6 119.0(4)
C2 C1 H1A 120.5
C6 C1 H1A 120.5
C13 O2 C12 119.3(3)
C22 N2 N1 103.4(3)
C3 C2 C1 121.2(4)
C3 C2 H2B 119.4
C1 C2 H2B 119.4
C23 N3 C22 106.3(3)
C23 N3 H3A 126.9
C22 N3 H3A 126.9
C2 C3 C4 120.3(4)
C2 C3 Cl 120.5(4)
C4 C3 Cl 119.2(4)
C3 C4 C5 119.1(4)
C3 C4 H4A 120.4
C5 C4 H4A 120.4
C6 C5 C4 120.5(4)
C6 C5 H5A 119.8
C4 C5 H5A 119.8
O1 C6 C5 116.0(3)
O1 C6 C1 124.0(4)
C5 C6 C1 120.0(4)
O1 C7 C8 109.3(4)
O1 C7 H7A 109.8
C8 C7 H7A 109.8
O1 C7 H7B 109.8
C8 C7 H7B 109.8
H7A C7 H7B 108.3
C9 C8 C7 115.4(4)
C9 C8 H8A 108.4
C7 C8 H8A 108.4
C9 C8 H8B 108.4
C7 C8 H8B 108.4
H8A C8 H8B 107.5
C8 C9 C10 112.0(4)
C8 C9 H9A 109.2
C10 C9 H9A 109.2
C8 C9 H9B 109.2
C10 C9 H9B 109.2
H9A C9 H9B 107.9
C11 C10 C9 113.6(4)
C11 C10 H10A 108.8
C9 C10 H10A 108.8
C11 C10 H10B 108.8
C9 C10 H10B 108.8
H10A C10 H10B 107.7
C10 C11 C12 115.4(5)
C10 C11 H11A 108.4
C12 C11 H11A 108.4
C10 C11 H11B 108.4
C12 C11 H11B 108.4
H11A C11 H11B 107.5
O2 C12 C11 110.0(4)
O2 C12 H12A 109.7
C11 C12 H12A 109.7
O2 C12 H12B 109.7
C11 C12 H12B 109.7
H12A C12 H12B 108.2
C20 C13 O2 120.0(3)
C20 C13 C14 121.7(3)
O2 C13 C14 118.3(3)
C19 C14 C15 117.0(3)
C19 C14 C13 121.7(3)
C15 C14 C13 121.3(4)
C14 C15 C16 120.7(4)
C14 C15 H15A 119.6
C16 C15 H15A 119.6
C17 C16 C15 118.0(4)
C17 C16 H16A 121.0
C15 C16 H16A 121.0
C18 C17 F1 118.1(5)
C18 C17 C16 123.7(4)
F1 C17 C16 118.2(5)
C17 C18 C19 115.8(4)
C17 C18 H18A 122.1
C19 C18 H18A 122.1
F2 C19 C14 118.3(3)
F2 C19 C18 117.1(4)
C14 C19 C18 124.6(4)
C13 C20 N1 119.9(3)
C13 C20 C21 126.3(3)
N1 C20 C21 113.8(3)
C20 C21 H21A 109.5
C20 C21 H21B 109.5
H21A C21 H21B 109.5
C20 C21 H21C 109.5
H21A C21 H21C 109.5
H21B C21 H21C 109.5
N2 C22 N3 112.6(4)
N2 C22 H22A 123.7
N3 C22 H22A 123.7
N1 C23 N3 107.6(3)
N1 C23 H23A 126.2
N3 C23 H23A 126.2
O3 N4 O4 119.6(4)
O3 N4 O5 121.8(4)
O4 N4 O5 118.6(4)

loop_
_geom_bond_atom_site_label_1
_geom_bond_atom_site_label_2
_geom_bond_distance
Cl C3 1.733(4)
N1 C23 1.311(4)
N1 N2 1.375(4)
N1 C20 1.443(4)
O1 C6 1.363(4)
O1 C7 1.420(5)
F1 C17 1.353(4)
C1 C2 1.379(5)
C1 C6 1.385(5)
C1 H1A 0.9300
O2 C13 1.361(4)
O2 C12 1.418(5)
F2 C19 1.349(4)
N2 C22 1.290(4)
C2 C3 1.357(5)
C2 H2B 0.9300
N3 C23 1.321(4)
N3 C22 1.335(5)
N3 H3A 0.8600
C3 C4 1.385(6)
C4 C5 1.381(5)
C4 H4A 0.9300
C5 C6 1.378(5)
C5 H5A 0.9300
C7 C8 1.492(5)
C7 H7A 0.9700
C7 H7B 0.9700
C8 C9 1.472(6)
C8 H8A 0.9700
C8 H8B 0.9700
C9 C10 1.548(6)
C9 H9A 0.9700
C9 H9B 0.9700
C10 C11 1.465(6)
C10 H10A 0.9700
C10 H10B 0.9700
C11 C12 1.503(5)
C11 H11A 0.9700
C11 H11B 0.9700
C12 H12A 0.9700
C12 H12B 0.9700
C13 C20 1.310(5)
C13 C14 1.488(5)
C14 C19 1.358(5)
C14 C15 1.374(5)
C15 C16 1.400(5)
C15 H15A 0.9300
C16 C17 1.361(6)
C16 H16A 0.9300
C17 C18 1.347(5)
C18 C19 1.381(5)
C18 H18A 0.9300
C20 C21 1.497(5)
C21 H21A 0.9600
C21 H21B 0.9600
C21 H21C 0.9600
C22 H22A 0.9300
C23 H23A 0.9300
N4 O3 1.222(4)
N4 O4 1.253(4)
N4 O5 1.229(4)

loop_
_geom_hbond_atom_site_label_D
_geom_hbond_atom_site_label_H
_geom_hbond_atom_site_label_A
_geom_hbond_site_symmetry_A
_geom_hbond_distance_DH
_geom_hbond_distance_HA
_geom_hbond_distance_DA
_geom_hbond_angle_DHA
_geom_hbond_publ_flag
N3 H3A O4 6_566 0.86 1.8 2.661(5) 175 yes
C22 H22A O4 5_666 0.93 2.38 3.077(6) 131 yes

loop_
_geom_torsion_atom_site_label_1
_geom_torsion_atom_site_label_2
_geom_torsion_atom_site_label_3
_geom_torsion_atom_site_label_4
_geom_torsion
C23 N1 N2 C22 0.9(5)
C20 N1 N2 C22 -177.0(3)
C6 C1 C2 C3 -0.6(7)
C1 C2 C3 C4 0.7(7)
C1 C2 C3 Cl 179.8(3)
C2 C3 C4 C5 -0.6(7)
Cl C3 C4 C5 -179.8(3)
C3 C4 C5 C6 0.5(6)
C7 O1 C6 C5 177.0(4)
C7 O1 C6 C1 -2.8(6)
C4 C5 C6 O1 179.8(3)
C4 C5 C6 C1 -0.4(6)
C2 C1 C6 O1 -179.7(4)
C2 C1 C6 C5 0.4(6)
C6 O1 C7 C8 -173.4(4)
O1 C7 C8 C9 -62.7(6)
C7 C8 C9 C10 -176.3(4)
C8 C9 C10 C11 178.0(4)
C9 C10 C11 C12 175.4(4)
C13 O2 C12 C11 178.8(4)
C10 C11 C12 O2 64.8(6)
C12 O2 C13 C20 -178.8(4)
C12 O2 C13 C14 0.1(5)
C20 C13 C14 C19 89.2(5)
O2 C13 C14 C19 -89.7(4)
C20 C13 C14 C15 -89.3(5)
O2 C13 C14 C15 91.8(5)
C19 C14 C15 C16 0.2(6)
C13 C14 C15 C16 178.7(4)
C14 C15 C16 C17 -1.6(7)
C15 C16 C17 C18 2.0(7)
C15 C16 C17 F1 -178.7(4)
F1 C17 C18 C19 179.8(3)
C16 C17 C18 C19 -0.9(6)
C15 C14 C19 F2 -178.2(3)
C13 C14 C19 F2 3.2(5)
C15 C14 C19 C18 1.1(6)
C13 C14 C19 C18 -177.5(4)
C17 C18 C19 F2 178.6(3)
C17 C18 C19 C14 -0.7(6)
O2 C13 C20 N1 -0.3(5)
C14 C13 C20 N1 -179.1(3)
O2 C13 C20 C21 179.5(4)
C14 C13 C20 C21 0.7(6)
C23 N1 C20 C13 -27.6(6)
N2 N1 C20 C13 149.8(3)
C23 N1 C20 C21 152.6(4)
N2 N1 C20 C21 -30.0(5)
N1 N2 C22 N3 -0.3(5)
C23 N3 C22 N2 -0.4(5)
N2 N1 C23 N3 -1.2(5)
C20 N1 C23 N3 176.4(3)
C22 N3 C23 N1 1.0(5)
